data_4338133
loop_
_publ_author_name
'Kaub, Christoph'
'Augenstein, Timo'
'Bauer, Thomas O.'
'Rothe, Elisa'
'Esmezjan, Lars'
'Sch\"unemann, Volker'
'Roesky, Peter W.'

_publ_section_title
;
 High-coordinate gold(i) complexes with dithiocarboxylate ligands.
;
_journal_issue 9
_journal_name_full 'Inorganic chemistry'
_journal_page_first 4491
_journal_page_last 4499
_journal_paper_doi 10.1021/ic500151j
_journal_volume 53
_journal_year 2014
_chemical_formula_moiety 'C47 H39 Au Fe P2 S2, 0.5(C4 H8 O)'
_chemical_formula_sum 'C49 H43 Au Fe O0.5 P2 S2'
_chemical_formula_weight 1018.71
_chemical_name_systematic
;
 ?
;
_space_group_crystal_system triclinic
_space_group_IT_number 2
_space_group_name_Hall '-P 1'
_space_group_name_H-M_alt 'P -1'
_symmetry_space_group_name_Hall '-P 1'
_symmetry_space_group_name_H-M 'P -1'
_atom_sites_solution_hydrogens geom
_atom_sites_solution_primary heavy
_audit_creation_date 2013-09-02
_audit_creation_method
;
  Olex2 1.2
  (compiled Apr 23 2013 17:59:47, GUI svn.r4466)
;
_cell_angle_alpha 97.82(3)
_cell_angle_beta 95.82(3)
_cell_angle_gamma 113.23(3)
_cell_formula_units_Z 2
_cell_length_a 12.348(3)
_cell_length_b 13.089(3)
_cell_length_c 15.366(3)
_cell_measurement_reflns_used 22677
_cell_measurement_temperature 173(2)
_cell_measurement_theta_max 28.03
_cell_measurement_theta_min 2.08
_cell_volume 2227.9(11)
_computing_cell_refinement 'STOE X-AREA'
_computing_data_collection 'STOE X-AREA'
_computing_data_reduction 'STOE X-RED'
_computing_molecular_graphics
;
O. V. Dolomanov, L. J. Bourhis, R. J. Gildea, J. A. K. Howard and H. Puschmann,
OLEX2: a complete structure solution, refinement and analysis program.
J. Appl. Cryst. (2009). 42, 339-341.
;
_computing_publication_material
;
O. V. Dolomanov, L. J. Bourhis, R. J. Gildea, J. A. K. Howard and H. Puschmann,
OLEX2: a complete structure solution, refinement and analysis program.
J. Appl. Cryst. (2009). 42, 339-341.
;
_computing_structure_refinement
;
SHELXL, G.M. Sheldrick, Acta Cryst.
(2008). A64, 112-122
;
_computing_structure_solution
;
SHELXS, G.M. Sheldrick, Acta Cryst.
(2008). A64, 112-122
;
_diffrn_ambient_temperature 173(2)
_diffrn_detector_area_resol_mean 5.81
_diffrn_measured_fraction_theta_full 0.985
_diffrn_measured_fraction_theta_max 0.985
_diffrn_measurement_device_type 'STOE Stadivari'
_diffrn_measurement_method 'rotation method'
_diffrn_radiation_monochromator graphite
_diffrn_radiation_type MoK\a
_diffrn_radiation_wavelength 0.71073
_diffrn_reflns_av_R_equivalents 0.0395
_diffrn_reflns_av_unetI/netI 0.0521
_diffrn_reflns_Laue_measured_fraction_full 0.985
_diffrn_reflns_Laue_measured_fraction_max 0.985
_diffrn_reflns_limit_h_max 14
_diffrn_reflns_limit_h_min -14
_diffrn_reflns_limit_k_max 15
_diffrn_reflns_limit_k_min -15
_diffrn_reflns_limit_l_max 18
_diffrn_reflns_limit_l_min -18
_diffrn_reflns_number 22187
_diffrn_reflns_point_group_measured_fraction_full 0.985
_diffrn_reflns_point_group_measured_fraction_max 0.985
_diffrn_reflns_theta_full 25.242
_diffrn_reflns_theta_max 25.248
_diffrn_reflns_theta_min 1.357
_diffrn_source 'Mo LFF Sealed Tube'
_exptl_absorpt_coefficient_mu 3.814
_exptl_absorpt_correction_T_max 0.7271
_exptl_absorpt_correction_T_min 0.4930
_exptl_absorpt_correction_type integration
_exptl_absorpt_process_details 'STOE X-RED & X-SHAPE'
_exptl_crystal_colour orange
_exptl_crystal_density_diffrn 1.519
_exptl_crystal_description prism
_exptl_crystal_F_000 1016
_exptl_crystal_size_max 0.312
_exptl_crystal_size_mid 0.214
_exptl_crystal_size_min 0.102
_refine_diff_density_max 1.910
_refine_diff_density_min -1.013
_refine_diff_density_rms 0.239
_refine_ls_extinction_method none
_refine_ls_goodness_of_fit_ref 1.092
_refine_ls_hydrogen_treatment constr
_refine_ls_matrix_type full
_refine_ls_number_parameters 498
_refine_ls_number_reflns 7951
_refine_ls_number_restraints 0
_refine_ls_restrained_S_all 1.092
_refine_ls_R_factor_all 0.0454
_refine_ls_R_factor_gt 0.0310
_refine_ls_shift/su_max 0.001
_refine_ls_shift/su_mean 0.000
_refine_ls_structure_factor_coef Fsqd
_refine_ls_weighting_details
;
 w=1/[\s^2^(Fo^2^)+(0.0598P)^2^]
 where P=(Fo^2^+2Fc^2^)/3
;
_refine_ls_weighting_scheme calc
_refine_ls_wR_factor_gt 0.0770
_refine_ls_wR_factor_ref 0.1051
_reflns_Friedel_coverage 0.000
_reflns_number_gt 6572
_reflns_number_total 7951
_reflns_threshold_expression 'I > 2\s(I)'
_cod_data_source_file ic500151j_si_002.cif
_cod_data_source_block 2
_cod_depositor_comments 'Adding full bibliography for 4338131--4338134.cif.'
_cod_original_cell_volume 2227.9(9)
_cod_original_formula_sum 'C49 H43 Au Fe O0.50 P2 S2'
_cod_database_code 4338133
_olex2_refinement_description
;
1. Fixed Uiso
 At 1.2 times of:
  All C(H) groups, All C(H,H) groups
2. Others
 Fixed Sof: C49(0.5) H49A(0.5) H49B(0.5) C51(0.5) H51A(0.5) H51B(0.5) C48(0.5)
 H48A(0.5) H48B(0.5) O1(0.5) C50(0.5) H50A(0.5) H50B(0.5)
3.a Secondary CH2 refined with riding coordinates:
 C49(H49A,H49B), C51(H51A,H51B), C48(H48A,H48B), C50(H50A,H50B)
3.b Aromatic/amide H refined with riding coordinates:
 C35(H35), C13(H13), C19(H19), C41(H41), C14(H14), C43(H43), C20(H20),
 C23(H23), C47(H47), C25(H25), C27(H27), C31(H31), C33(H33), C29(H29), C39(H39),
  C38(H38), C40(H40), C26(H26), C34(H34), C15(H15), C32(H32), C44(H44),
 C28(H28), C37(H37), C16(H16), C46(H46), C17(H17), C2(H2), C3(H3), C4(H4),
 C7(H7), C5(H5), C8(H8), C10(H10), C9(H9), C6(H6), C22(H22), C21(H21), C45(H45)
;
_shelx_space_group_comment
;
The symmetry employed for this shelxl refinement is uniquely defined
by the following loop, which should always be used as a source of
symmetry information in preference to the above space-group names.
They are only intended as comments.
;
_shelxl_version_number 2013-2

loop_
_space_group_symop_operation_xyz
'x, y, z'
'-x, -y, -z'

loop_
_atom_site_label
_atom_site_type_symbol
_atom_site_fract_x
_atom_site_fract_y
_atom_site_fract_z
_atom_site_U_iso_or_equiv
_atom_site_adp_type
_atom_site_occupancy
_atom_site_site_symmetry_order
_atom_site_calc_flag
_atom_site_refinement_flags_posn
_atom_site_refinement_flags_adp
_atom_site_refinement_flags_occupancy
Au1 Au 0.74225(2) 0.71156(2) 0.69094(2) 0.02431(9) Uani 1 1 d . . .
Fe1 Fe 0.68246(8) 0.70534(8) 1.07375(6) 0.0286(2) Uani 1 1 d . . .
P2 P 0.69252(14) 0.85392(13) 0.65265(10) 0.0238(3) Uani 1 1 d . . .
P1 P 0.85057(14) 0.61984(13) 0.62747(10) 0.0231(3) Uani 1 1 d . . .
S1 S 0.62881(14) 0.59440(14) 0.80104(10) 0.0306(4) Uani 1 1 d . . .
S2 S 0.85904(16) 0.79085(14) 0.86893(11) 0.0342(4) Uani 1 1 d . . .
C30 C 0.6189(6) 0.9143(5) 0.7286(4) 0.0265(13) Uani 1 1 d . . .
C12 C 0.8588(6) 0.5004(5) 0.6727(4) 0.0275(14) Uani 1 1 d . . .
C35 C 0.6323(7) 1.0251(6) 0.7367(5) 0.0380(16) Uani 1 1 d . . .
H35 H 0.6806 1.0719 0.7027 0.046 Uiso 1 1 calc R U .
C13 C 0.8544(6) 0.4040(6) 0.6203(5) 0.0357(16) Uani 1 1 d . . .
H13 H 0.8448 0.3966 0.5586 0.043 Uiso 1 1 calc R U .
C42 C 0.6021(6) 0.8189(5) 0.5426(4) 0.0267(13) Uani 1 1 d . . .
C19 C 0.8582(6) 0.5883(5) 0.4420(4) 0.0304(14) Uani 1 1 d . . .
H19 H 0.9397 0.6346 0.4561 0.036 Uiso 1 1 calc R U .
C18 C 0.7910(6) 0.5626(5) 0.5099(4) 0.0257(13) Uani 1 1 d . . .
C24 C 1.0073(6) 0.7149(5) 0.6333(4) 0.0260(13) Uani 1 1 d . . .
C41 C 0.8601(6) 1.0130(5) 0.5712(5) 0.0321(15) Uani 1 1 d . . .
H41 H 0.8061 0.9807 0.5180 0.038 Uiso 1 1 calc R U .
C14 C 0.8644(6) 0.3179(6) 0.6599(6) 0.0424(18) Uani 1 1 d . . .
H14 H 0.8611 0.2528 0.6245 0.051 Uiso 1 1 calc R U .
C43 C 0.5146(6) 0.8576(6) 0.5241(5) 0.0384(16) Uani 1 1 d . . .
H43 H 0.5029 0.9067 0.5680 0.046 Uiso 1 1 calc R U .
C20 C 0.8039(7) 0.5450(6) 0.3533(4) 0.0364(16) Uani 1 1 d . . .
H20 H 0.8496 0.5626 0.3085 0.044 Uiso 1 1 calc R U .
C23 C 0.6695(6) 0.4925(6) 0.4863(5) 0.0346(15) Uani 1 1 d . . .
H23 H 0.6233 0.4736 0.5307 0.042 Uiso 1 1 calc R U .
C47 C 0.6186(6) 0.7460(6) 0.4758(4) 0.0341(15) Uani 1 1 d . . .
H47 H 0.6768 0.7191 0.4876 0.041 Uiso 1 1 calc R U .
C25 C 1.0418(6) 0.8306(6) 0.6546(5) 0.0348(15) Uani 1 1 d . . .
H25 H 0.9850 0.8588 0.6652 0.042 Uiso 1 1 calc R U .
C27 C 1.2430(6) 0.8633(7) 0.6455(5) 0.0427(18) Uani 1 1 d . . .
H27 H 1.3226 0.9130 0.6498 0.051 Uiso 1 1 calc R U .
C31 C 0.5503(6) 0.8471(6) 0.7816(5) 0.0362(16) Uani 1 1 d . . .
H31 H 0.5428 0.7731 0.7785 0.043 Uiso 1 1 calc R U .
C33 C 0.5044(7) 0.9989(7) 0.8450(5) 0.0455(19) Uani 1 1 d . . .
H33 H 0.4645 1.0269 0.8832 0.055 Uiso 1 1 calc R U .
C29 C 1.0916(6) 0.6741(6) 0.6179(5) 0.0373(16) Uani 1 1 d . . .
H29 H 1.0691 0.5964 0.6034 0.045 Uiso 1 1 calc R U .
C39 C 1.0512(6) 1.1471(6) 0.6505(6) 0.0418(18) Uani 1 1 d . . .
H39 H 1.1261 1.2041 0.6510 0.050 Uiso 1 1 calc R U .
C38 C 1.0202(6) 1.1112(6) 0.7287(5) 0.0369(16) Uani 1 1 d . . .
H38 H 1.0740 1.1448 0.7819 0.044 Uiso 1 1 calc R U .
C36 C 0.8292(5) 0.9757(5) 0.6487(4) 0.0252(13) Uani 1 1 d . . .
C40 C 0.9715(7) 1.0984(6) 0.5725(5) 0.0411(18) Uani 1 1 d . . .
H40 H 0.9922 1.1228 0.5200 0.049 Uiso 1 1 calc R U .
C26 C 1.1590(7) 0.9044(6) 0.6603(5) 0.0436(18) Uani 1 1 d . . .
H26 H 1.1812 0.9821 0.6743 0.052 Uiso 1 1 calc R U .
C11 C 0.7451(6) 0.6765(5) 0.8850(4) 0.0279(14) Uani 1 1 d . . .
C34 C 0.5750(8) 1.0672(7) 0.7945(5) 0.048(2) Uani 1 1 d . . .
H34 H 0.5843 1.1419 0.7993 0.058 Uiso 1 1 calc R U .
C15 C 0.8791(7) 0.3286(7) 0.7509(6) 0.051(2) Uani 1 1 d . . .
H15 H 0.8870 0.2714 0.7772 0.061 Uiso 1 1 calc R U .
C32 C 0.4924(7) 0.8897(7) 0.8395(5) 0.0466(19) Uani 1 1 d . . .
H32 H 0.4454 0.8439 0.8746 0.056 Uiso 1 1 calc R U .
C44 C 0.4447(7) 0.8237(7) 0.4406(5) 0.048(2) Uani 1 1 d . . .
H44 H 0.3858 0.8498 0.4289 0.057 Uiso 1 1 calc R U .
C28 C 1.2089(7) 0.7475(7) 0.6239(5) 0.0455(19) Uani 1 1 d . . .
H28 H 1.2658 0.7194 0.6135 0.055 Uiso 1 1 calc R U .
C37 C 0.9099(6) 1.0260(6) 0.7280(5) 0.0340(15) Uani 1 1 d . . .
H37 H 0.8893 1.0022 0.7807 0.041 Uiso 1 1 calc R U .
C16 C 0.8821(8) 0.4237(8) 0.8030(6) 0.055(2) Uani 1 1 d . . .
H16 H 0.8908 0.4301 0.8646 0.066 Uiso 1 1 calc R U .
C46 C 0.5489(7) 0.7131(7) 0.3919(5) 0.0434(18) Uani 1 1 d . . .
H46 H 0.5614 0.6652 0.3474 0.052 Uiso 1 1 calc R U .
C17 C 0.8725(8) 0.5099(7) 0.7650(5) 0.0460(19) Uani 1 1 d . . .
H17 H 0.8751 0.5743 0.8010 0.055 Uiso 1 1 calc R U .
C1 C 0.7443(6) 0.6416(5) 0.9722(4) 0.0277(14) Uani 1 1 d . . .
C2 C 0.6472(6) 0.5521(6) 0.9961(4) 0.0328(15) Uani 1 1 d . . .
H2 H 0.5758 0.5037 0.9589 0.039 Uiso 1 1 calc R U .
C3 C 0.6795(7) 0.5505(6) 1.0869(4) 0.0374(16) Uani 1 1 d . . .
H3 H 0.6320 0.5013 1.1197 0.045 Uiso 1 1 calc R U .
C4 C 0.7952(7) 0.6356(6) 1.1192(4) 0.0365(16) Uani 1 1 d . . .
H4 H 0.8377 0.6513 1.1765 0.044 Uiso 1 1 calc R U .
C7 C 0.5388(7) 0.7421(6) 1.0427(5) 0.0414(17) Uani 1 1 d . . .
H7 H 0.4734 0.7003 0.9978 0.050 Uiso 1 1 calc R U .
C5 C 0.8356(6) 0.6932(6) 1.0491(4) 0.0338(15) Uani 1 1 d . . .
H5 H 0.9089 0.7539 1.0527 0.041 Uiso 1 1 calc R U .
C8 C 0.5492(7) 0.7268(7) 1.1317(5) 0.0426(18) Uani 1 1 d . . .
H8 H 0.4918 0.6730 1.1557 0.051 Uiso 1 1 calc R U .
C10 C 0.7226(7) 0.8728(6) 1.1174(5) 0.0412(17) Uani 1 1 d . . .
H10 H 0.7989 0.9314 1.1299 0.049 Uiso 1 1 calc R U .
C9 C 0.6626(7) 0.8079(6) 1.1784(5) 0.0425(18) Uani 1 1 d . . .
H9 H 0.6922 0.8169 1.2384 0.051 Uiso 1 1 calc R U .
C6 C 0.6450(7) 0.8320(6) 1.0339(5) 0.0411(17) Uani 1 1 d . . .
H6 H 0.6615 0.8599 0.9820 0.049 Uiso 1 1 calc R U .
C22 C 0.6165(7) 0.4505(6) 0.3976(5) 0.0395(17) Uani 1 1 d . . .
H22 H 0.5350 0.4045 0.3826 0.047 Uiso 1 1 calc R U .
C21 C 0.6852(7) 0.4774(6) 0.3314(5) 0.0415(18) Uani 1 1 d . . .
H21 H 0.6500 0.4491 0.2718 0.050 Uiso 1 1 calc R U .
C45 C 0.4612(7) 0.7513(7) 0.3742(5) 0.0460(19) Uani 1 1 d . . .
H45 H 0.4136 0.7287 0.3182 0.055 Uiso 1 1 calc R U .
C49 C 0.846(2) 0.2641(18) -0.0108(15) 0.074(6) Uiso 0.5 1 d . . P
H49A H 0.9320 0.2948 -0.0051 0.089 Uiso 0.5 1 calc R U P
H49B H 0.8110 0.2436 -0.0736 0.089 Uiso 0.5 1 calc R U P
C51 C 0.824(2) 0.2211(18) 0.1071(14) 0.073(6) Uiso 0.5 1 d . . P
H51A H 0.9092 0.2480 0.1293 0.087 Uiso 0.5 1 calc R U P
H51B H 0.7816 0.1677 0.1428 0.087 Uiso 0.5 1 calc R U P
C48 C 0.812(2) 0.338(2) 0.0314(18) 0.099(8) Uiso 0.5 1 d . . P
H48A H 0.7392 0.3338 -0.0024 0.119 Uiso 0.5 1 calc R U P
H48B H 0.8736 0.4140 0.0363 0.119 Uiso 0.5 1 calc R U P
O1 O 0.792(2) 0.317(2) 0.1195(16) 0.143(8) Uiso 0.5 1 d . . P
C50 C 0.804(2) 0.171(2) 0.0300(17) 0.096(8) Uiso 0.5 1 d . . P
H50A H 0.7189 0.1249 0.0096 0.115 Uiso 0.5 1 calc R U P
H50B H 0.8478 0.1245 0.0215 0.115 Uiso 0.5 1 calc R U P

loop_
_atom_site_aniso_label
_atom_site_aniso_U_11
_atom_site_aniso_U_22
_atom_site_aniso_U_33
_atom_site_aniso_U_23
_atom_site_aniso_U_13
_atom_site_aniso_U_12
Au1 0.02859(14) 0.02627(13) 0.02253(13) 0.00694(9) 0.00786(9) 0.01442(10)
Fe1 0.0337(5) 0.0288(5) 0.0218(4) 0.0037(4) 0.0061(4) 0.0116(4)
P2 0.0253(8) 0.0241(8) 0.0248(8) 0.0058(6) 0.0054(7) 0.0124(7)
P1 0.0265(8) 0.0233(8) 0.0225(8) 0.0050(6) 0.0066(7) 0.0125(7)
S1 0.0279(9) 0.0350(9) 0.0243(8) 0.0094(7) 0.0058(7) 0.0068(7)
S2 0.0346(9) 0.0321(9) 0.0278(8) 0.0063(7) 0.0059(7) 0.0050(7)
C30 0.028(3) 0.027(3) 0.029(3) 0.005(3) 0.005(3) 0.016(3)
C12 0.028(3) 0.027(3) 0.034(3) 0.010(3) 0.009(3) 0.015(3)
C35 0.048(4) 0.033(4) 0.041(4) 0.011(3) 0.015(3) 0.022(3)
C13 0.034(4) 0.034(4) 0.042(4) 0.007(3) 0.012(3) 0.016(3)
C42 0.025(3) 0.024(3) 0.029(3) 0.009(3) 0.004(3) 0.007(3)
C19 0.034(4) 0.027(3) 0.027(3) 0.008(3) 0.006(3) 0.008(3)
C18 0.030(4) 0.022(3) 0.026(3) 0.004(3) 0.005(3) 0.011(3)
C24 0.026(3) 0.031(3) 0.019(3) 0.005(3) 0.001(3) 0.011(3)
C41 0.033(4) 0.028(3) 0.034(4) 0.005(3) 0.007(3) 0.011(3)
C14 0.032(4) 0.024(3) 0.073(6) 0.008(4) 0.015(4) 0.013(3)
C43 0.037(4) 0.039(4) 0.038(4) 0.004(3) -0.002(3) 0.018(3)
C20 0.043(4) 0.040(4) 0.026(3) 0.011(3) 0.009(3) 0.015(3)
C23 0.032(4) 0.032(4) 0.037(4) 0.010(3) 0.009(3) 0.008(3)
C47 0.037(4) 0.038(4) 0.029(3) 0.011(3) 0.004(3) 0.016(3)
C25 0.030(4) 0.029(4) 0.043(4) 0.000(3) 0.006(3) 0.013(3)
C27 0.024(4) 0.049(5) 0.043(4) 0.002(4) 0.000(3) 0.007(3)
C31 0.036(4) 0.035(4) 0.045(4) 0.013(3) 0.015(3) 0.020(3)
C33 0.047(5) 0.059(5) 0.046(4) 0.008(4) 0.016(4) 0.037(4)
C29 0.031(4) 0.026(3) 0.052(4) -0.002(3) 0.010(3) 0.012(3)
C39 0.029(4) 0.024(3) 0.069(5) 0.007(4) 0.011(4) 0.007(3)
C38 0.035(4) 0.027(3) 0.044(4) 0.004(3) -0.003(3) 0.012(3)
C36 0.025(3) 0.022(3) 0.031(3) 0.004(3) 0.004(3) 0.013(3)
C40 0.044(4) 0.033(4) 0.048(4) 0.014(3) 0.020(4) 0.013(3)
C26 0.036(4) 0.030(4) 0.054(5) -0.006(3) 0.003(4) 0.007(3)
C11 0.030(3) 0.031(3) 0.027(3) 0.007(3) 0.010(3) 0.015(3)
C34 0.063(5) 0.040(4) 0.054(5) 0.007(4) 0.013(4) 0.035(4)
C15 0.052(5) 0.048(5) 0.067(6) 0.029(4) 0.013(4) 0.029(4)
C32 0.048(5) 0.058(5) 0.050(5) 0.018(4) 0.024(4) 0.033(4)
C44 0.038(4) 0.053(5) 0.050(5) 0.013(4) -0.009(4) 0.020(4)
C28 0.034(4) 0.048(5) 0.058(5) 0.005(4) 0.012(4) 0.021(4)
C37 0.034(4) 0.030(4) 0.036(4) 0.006(3) 0.002(3) 0.013(3)
C16 0.082(6) 0.063(6) 0.044(5) 0.027(4) 0.018(4) 0.047(5)
C46 0.054(5) 0.044(4) 0.027(4) 0.004(3) 0.000(3) 0.017(4)
C17 0.071(6) 0.046(4) 0.035(4) 0.012(3) 0.006(4) 0.038(4)
C1 0.029(3) 0.030(3) 0.024(3) 0.004(3) 0.004(3) 0.013(3)
C2 0.042(4) 0.027(3) 0.025(3) 0.002(3) 0.005(3) 0.011(3)
C3 0.055(5) 0.035(4) 0.027(3) 0.009(3) 0.012(3) 0.021(3)
C4 0.047(4) 0.043(4) 0.023(3) 0.008(3) 0.002(3) 0.023(4)
C7 0.039(4) 0.040(4) 0.043(4) -0.006(3) 0.003(3) 0.020(3)
C5 0.034(4) 0.036(4) 0.031(3) 0.005(3) 0.004(3) 0.016(3)
C8 0.039(4) 0.044(4) 0.042(4) -0.003(3) 0.016(4) 0.016(4)
C10 0.048(5) 0.029(4) 0.044(4) 0.003(3) 0.009(4) 0.014(3)
C9 0.058(5) 0.039(4) 0.028(4) -0.004(3) 0.011(3) 0.020(4)
C6 0.058(5) 0.040(4) 0.034(4) 0.008(3) 0.010(4) 0.029(4)
C22 0.032(4) 0.031(4) 0.044(4) 0.001(3) -0.010(3) 0.006(3)
C21 0.057(5) 0.037(4) 0.025(3) 0.006(3) -0.002(3) 0.017(4)
C45 0.047(5) 0.049(5) 0.030(4) 0.007(3) -0.010(3) 0.011(4)

loop_
_atom_type_symbol
_atom_type_description
_atom_type_scat_dispersion_real
_atom_type_scat_dispersion_imag
_atom_type_scat_source
C C 0.0033 0.0016 'International Tables Vol C Tables 4.2.6.8 and 6.1.1.4'
H H 0.0000 0.0000 'International Tables Vol C Tables 4.2.6.8 and 6.1.1.4'
Au Au -2.0133 8.8022 'International Tables Vol C Tables 4.2.6.8 and 6.1.1.4'
Fe Fe 0.3463 0.8444 'International Tables Vol C Tables 4.2.6.8 and 6.1.1.4'
O O 0.0106 0.0060 'International Tables Vol C Tables 4.2.6.8 and 6.1.1.4'
P P 0.1023 0.0942 'International Tables Vol C Tables 4.2.6.8 and 6.1.1.4'
S S 0.1246 0.1234 'International Tables Vol C Tables 4.2.6.8 and 6.1.1.4'

loop_
_geom_angle_atom_site_label_1
_geom_angle_atom_site_label_2
_geom_angle_atom_site_label_3
_geom_angle
P2 Au1 P1 132.04(6)
P2 Au1 S1 118.74(6)
P2 Au1 S2 105.43(6)
P1 Au1 S1 107.79(6)
P1 Au1 S2 103.23(6)
S1 Au1 S2 66.13(6)
C1 Fe1 C2 41.1(3)
C1 Fe1 C3 68.6(3)
C1 Fe1 C4 68.7(3)
C1 Fe1 C7 117.9(3)
C1 Fe1 C5 41.3(3)
C1 Fe1 C8 152.6(3)
C1 Fe1 C10 125.9(3)
C1 Fe1 C9 164.3(3)
C1 Fe1 C6 106.5(3)
C2 Fe1 C3 40.4(3)
C2 Fe1 C4 68.0(3)
C2 Fe1 C9 154.0(3)
C3 Fe1 C4 40.0(3)
C3 Fe1 C9 120.7(3)
C7 Fe1 C2 107.2(3)
C7 Fe1 C3 127.2(3)
C7 Fe1 C4 164.8(3)
C7 Fe1 C8 40.4(3)
C7 Fe1 C10 68.4(3)
C7 Fe1 C9 68.1(3)
C5 Fe1 C2 68.8(3)
C5 Fe1 C3 68.2(3)
C5 Fe1 C4 40.6(3)
C5 Fe1 C7 152.8(3)
C5 Fe1 C8 165.3(3)
C5 Fe1 C10 107.6(3)
C5 Fe1 C9 127.3(3)
C5 Fe1 C6 118.9(3)
C8 Fe1 C2 119.1(3)
C8 Fe1 C3 109.0(3)
C8 Fe1 C4 128.1(3)
C8 Fe1 C10 68.3(3)
C8 Fe1 C9 40.6(3)
C10 Fe1 C2 163.7(3)
C10 Fe1 C3 154.5(3)
C10 Fe1 C4 120.3(3)
C10 Fe1 C9 40.5(3)
C9 Fe1 C4 109.5(3)
C6 Fe1 C2 126.0(3)
C6 Fe1 C3 164.0(3)
C6 Fe1 C4 154.0(3)
C6 Fe1 C7 40.4(3)
C6 Fe1 C8 67.9(3)
C6 Fe1 C10 40.6(3)
C6 Fe1 C9 68.0(3)
C30 P2 Au1 118.1(2)
C42 P2 Au1 114.7(2)
C42 P2 C30 105.8(3)
C36 P2 Au1 108.8(2)
C36 P2 C30 103.1(3)
C36 P2 C42 105.0(3)
C12 P1 Au1 118.5(2)
C18 P1 Au1 110.9(2)
C18 P1 C12 104.4(3)
C18 P1 C24 105.9(3)
C24 P1 Au1 112.6(2)
C24 P1 C12 103.5(3)
C11 S1 Au1 89.3(2)
C11 S2 Au1 82.6(2)
C35 C30 P2 122.5(5)
C31 C30 P2 118.5(5)
C31 C30 C35 119.0(6)
C13 C12 P1 123.2(5)
C13 C12 C17 119.4(6)
C17 C12 P1 117.4(5)
C34 C35 C30 120.6(7)
C12 C13 C14 119.9(7)
C43 C42 P2 122.8(5)
C43 C42 C47 119.0(6)
C47 C42 P2 118.2(5)
C20 C19 C18 120.2(6)
C19 C18 P1 124.0(5)
C23 C18 P1 117.6(5)
C23 C18 C19 118.3(6)
C25 C24 P1 119.2(5)
C29 C24 P1 121.6(5)
C29 C24 C25 119.3(6)
C36 C41 C40 120.1(7)
C15 C14 C13 120.3(7)
C44 C43 C42 120.3(7)
C21 C20 C19 120.8(7)
C22 C23 C18 120.9(6)
C46 C47 C42 120.6(7)
C26 C25 C24 120.7(7)
C26 C27 C28 119.7(7)
C30 C31 C32 120.1(7)
C34 C33 C32 120.2(7)
C24 C29 C28 120.2(7)
C40 C39 C38 119.8(7)
C37 C38 C39 120.2(7)
C41 C36 P2 123.8(5)
C41 C36 C37 119.4(6)
C37 C36 P2 116.5(5)
C39 C40 C41 120.4(7)
C27 C26 C25 119.9(7)
S2 C11 S1 121.6(4)
C1 C11 S1 117.9(5)
C1 C11 S2 120.5(5)
C33 C34 C35 119.9(7)
C16 C15 C14 119.9(7)
C33 C32 C31 120.1(7)
C43 C44 C45 120.8(7)
C29 C28 C27 120.2(7)
C38 C37 C36 120.0(7)
C15 C16 C17 120.7(8)
C45 C46 C47 120.1(7)
C16 C17 C12 119.9(7)
C11 C1 Fe1 123.3(5)
C2 C1 Fe1 70.2(4)
C2 C1 C11 125.4(6)
C5 C1 Fe1 69.5(4)
C5 C1 C11 127.1(6)
C5 C1 C2 107.4(6)
C1 C2 Fe1 68.7(4)
C3 C2 Fe1 69.9(4)
C3 C2 C1 107.6(6)
C2 C3 Fe1 69.7(4)
C4 C3 Fe1 70.3(4)
C4 C3 C2 108.9(6)
C3 C4 Fe1 69.7(4)
C3 C4 C5 108.0(6)
C5 C4 Fe1 68.6(4)
C8 C7 Fe1 69.9(4)
C6 C7 Fe1 69.7(4)
C6 C7 C8 108.0(7)
C1 C5 Fe1 69.3(4)
C4 C5 Fe1 70.9(4)
C4 C5 C1 108.1(6)
C7 C8 Fe1 69.8(4)
C7 C8 C9 108.2(7)
C9 C8 Fe1 70.0(4)
C9 C10 Fe1 70.0(4)
C6 C10 Fe1 69.5(4)
C6 C10 C9 107.4(7)
C8 C9 Fe1 69.4(4)
C10 C9 Fe1 69.5(4)
C10 C9 C8 107.9(7)
C7 C6 Fe1 69.9(4)
C7 C6 C10 108.6(7)
C10 C6 Fe1 69.8(4)
C21 C22 C23 119.7(7)
C20 C21 C22 120.1(6)
C46 C45 C44 119.4(7)
C48 C49 C50 105(2)
C50 C51 O1 115(2)
C49 C48 O1 111(2)
C48 O1 C51 92(2)
C51 C50 C49 99(2)

loop_
_geom_bond_atom_site_label_1
_geom_bond_atom_site_label_2
_geom_bond_distance
Au1 P2 2.3071(16)
Au1 P1 2.3226(17)
Au1 S1 2.5822(17)
Au1 S2 2.808(2)
Fe1 C1 2.026(6)
Fe1 C2 2.047(7)
Fe1 C3 2.050(7)
Fe1 C4 2.058(7)
Fe1 C7 2.042(8)
Fe1 C5 2.028(7)
Fe1 C8 2.043(7)
Fe1 C10 2.044(7)
Fe1 C9 2.050(7)
Fe1 C6 2.040(7)
P2 C30 1.830(6)
P2 C42 1.822(6)
P2 C36 1.821(6)
P1 C12 1.829(6)
P1 C18 1.815(6)
P1 C24 1.826(6)
S1 C11 1.706(7)
S2 C11 1.670(7)
C30 C35 1.379(9)
C30 C31 1.379(9)
C12 C13 1.381(9)
C12 C17 1.394(10)
C35 C34 1.377(11)
C13 C14 1.392(10)
C42 C43 1.382(9)
C42 C47 1.391(10)
C19 C18 1.393(9)
C19 C20 1.390(9)
C18 C23 1.392(9)
C24 C25 1.383(9)
C24 C29 1.370(9)
C41 C36 1.381(9)
C41 C40 1.384(10)
C14 C15 1.373(12)
C43 C44 1.381(10)
C20 C21 1.357(10)
C23 C22 1.386(10)
C47 C46 1.386(9)
C25 C26 1.371(10)
C27 C26 1.368(11)
C27 C28 1.384(11)
C31 C32 1.385(10)
C33 C34 1.367(12)
C33 C32 1.368(11)
C29 C28 1.372(10)
C39 C38 1.385(11)
C39 C40 1.367(11)
C38 C37 1.376(10)
C36 C37 1.390(9)
C11 C1 1.473(8)
C15 C16 1.370(12)
C44 C45 1.382(12)
C16 C17 1.378(10)
C46 C45 1.379(11)
C1 C2 1.430(9)
C1 C5 1.428(9)
C2 C3 1.416(9)
C3 C4 1.406(11)
C4 C5 1.417(9)
C7 C8 1.409(11)
C7 C6 1.409(11)
C8 C9 1.421(11)
C10 C9 1.418(10)
C10 C6 1.418(10)
C22 C21 1.385(11)
C49 C48 1.32(3)
C49 C50 1.39(3)
C51 O1 1.45(3)
C51 C50 1.22(3)
C48 O1 1.45(3)
